data_4027776
loop_
_publ_author_name
'Min-Qiang Jia'
'Chuan Liu'
'Shu-Li You'

_publ_section_title
;
 Diastereoselective and Enantioselective Desymmetrization of
 \a-Substituted Cyclohexadienones via Intramolecular Stetter Reaction
;
_journal_name_full 'Journal of Organic Chemistry'
_journal_page_first 10996
_journal_page_last 11001
_journal_paper_doi 10.1021/jo3022555
_journal_volume 77
_journal_year 2012
_chemical_absolute_configuration ad
_chemical_formula_sum 'C19 H16 I N O3'
_chemical_formula_weight 433.23
_chemical_name_systematic
; 
 ? 
;
_space_group_IT_number 4
_symmetry_cell_setting monoclinic
_symmetry_space_group_name_Hall 'P 2yb'
_symmetry_space_group_name_H-M 'P 1 21 1'
_atom_sites_solution_hydrogens geom
_atom_sites_solution_primary direct
_atom_sites_solution_secondary difmap
_audit_creation_method SHELXL-97
_cell_angle_alpha 90.00
_cell_angle_beta 105.319(2)
_cell_angle_gamma 90.00
_cell_formula_units_Z 2
_cell_length_a 7.2395(6)
_cell_length_b 11.7179(10)
_cell_length_c 10.5844(9)
_cell_measurement_reflns_used 3508
_cell_measurement_temperature 293(2)
_cell_measurement_theta_max 56.510
_cell_measurement_theta_min 5.292
_cell_volume 865.99(13)
_computing_cell_refinement 'Bruker SMART'
_computing_data_collection 'Bruker SMART'
_computing_data_reduction 'Bruker SHELXTL'
_computing_molecular_graphics 'Bruker SHELXTL'
_computing_publication_material 'Bruker SHELXTL'
_computing_structure_refinement 'SHELXL-97 (Sheldrick, 1997)'
_computing_structure_solution 'SHELXS-97 (Sheldrick, 1990)'
_diffrn_ambient_temperature 293(2)
_diffrn_measured_fraction_theta_full 0.997
_diffrn_measured_fraction_theta_max 0.997
_diffrn_measurement_device_type 'CCD area detector'
_diffrn_measurement_method 'phi and omega scans'
_diffrn_radiation_monochromator graphite
_diffrn_radiation_source 'fine-focus sealed tube'
_diffrn_radiation_type MoK\a
_diffrn_radiation_wavelength 0.71073
_diffrn_reflns_av_R_equivalents 0.0200
_diffrn_reflns_av_sigmaI/netI 0.0339
_diffrn_reflns_limit_h_max 8
_diffrn_reflns_limit_h_min -8
_diffrn_reflns_limit_k_max 12
_diffrn_reflns_limit_k_min -14
_diffrn_reflns_limit_l_max 12
_diffrn_reflns_limit_l_min -13
_diffrn_reflns_number 5236
_diffrn_reflns_theta_full 25.99
_diffrn_reflns_theta_max 25.99
_diffrn_reflns_theta_min 1.99
_exptl_absorpt_coefficient_mu 1.865
_exptl_absorpt_correction_T_max 1.00000
_exptl_absorpt_correction_T_min 0.66029
_exptl_absorpt_correction_type empirical
_exptl_absorpt_process_details sadabs
_exptl_crystal_colour colorless
_exptl_crystal_density_diffrn 1.661
_exptl_crystal_description prismatic
_exptl_crystal_F_000 428
_exptl_crystal_size_max 0.311
_exptl_crystal_size_mid 0.245
_exptl_crystal_size_min 0.116
_refine_diff_density_max 0.946
_refine_diff_density_min -0.529
_refine_diff_density_rms 0.054
_refine_ls_abs_structure_details 'Flack H D (1983), Acta Cryst. A39, 876-881'
_refine_ls_abs_structure_Flack 0.02(2)
_refine_ls_extinction_method none
_refine_ls_goodness_of_fit_ref 1.070
_refine_ls_hydrogen_treatment constr
_refine_ls_matrix_type full
_refine_ls_number_parameters 219
_refine_ls_number_reflns 2826
_refine_ls_number_restraints 1
_refine_ls_restrained_S_all 1.070
_refine_ls_R_factor_all 0.0261
_refine_ls_R_factor_gt 0.0255
_refine_ls_shift/su_max 0.001
_refine_ls_shift/su_mean 0.000
_refine_ls_structure_factor_coef Fsqd
_refine_ls_weighting_details 'calc w=1/[\s^2^(Fo^2^)+(0.0144P)^2^+0.4808P] where P=(Fo^2^+2Fc^2^)/3'
_refine_ls_weighting_scheme calc
_refine_ls_wR_factor_gt 0.0573
_refine_ls_wR_factor_ref 0.0577
_reflns_number_gt 2772
_reflns_number_total 2826
_reflns_threshold_expression >2sigma(I)
_cod_data_source_file jo3022555_si_002.cif
_cod_data_source_block cd212133
_cod_database_code 4027776

loop_
_symmetry_equiv_pos_as_xyz
'x, y, z'
'-x, y+1/2, -z'

loop_
_atom_site_label
_atom_site_type_symbol
_atom_site_fract_x
_atom_site_fract_y
_atom_site_fract_z
_atom_site_U_iso_or_equiv
_atom_site_adp_type
_atom_site_occupancy
_atom_site_symmetry_multiplicity
_atom_site_calc_flag
_atom_site_refinement_flags
I1 I 0.62298(3) -0.29310(3) 0.19341(2) 0.04944(9) Uani 1 1 d .
N1 N 0.5988(4) 0.0037(3) 0.4136(3) 0.0341(7) Uani 1 1 d .
O1 O 0.5149(5) -0.1783(2) 0.4568(3) 0.0502(7) Uani 1 1 d .
O2 O 0.8918(5) 0.1791(3) 0.6490(3) 0.0609(11) Uani 1 1 d .
O3 O 0.9024(7) 0.3970(3) 0.3533(4) 0.0783(11) Uani 1 1 d .
C1 C 0.5782(5) -0.1108(3) 0.3917(3) 0.0349(8) Uani 1 1 d .
C2 C 0.6558(5) -0.1334(3) 0.2777(3) 0.0320(7) Uani 1 1 d .
C3 C 0.7413(5) -0.0411(3) 0.2455(3) 0.0286(7) Uani 1 1 d .
C4 C 0.7163(5) 0.0576(3) 0.3339(3) 0.0290(7) Uani 1 1 d .
C5 C 0.6346(7) 0.0539(3) 0.5433(4) 0.0454(9) Uani 1 1 d .
H5A H 0.6495 -0.0047 0.6100 0.054 Uiso 1 1 calc R
H5B H 0.5310 0.1045 0.5490 0.054 Uiso 1 1 calc R
C6 C 0.8176(6) 0.1189(3) 0.5578(3) 0.0397(9) Uani 1 1 d .
C7 C 0.8954(5) 0.0993(3) 0.4384(3) 0.0342(8) Uani 1 1 d .
H7 H 0.9890 0.0370 0.4582 0.041 Uiso 1 1 calc R
C8 C 0.9945(5) 0.2062(6) 0.4057(3) 0.0451(8) Uani 1 1 d .
H8 H 1.0726 0.2369 0.4888 0.054 Uiso 1 1 calc R
C9 C 0.8541(7) 0.2973(4) 0.3445(4) 0.0481(10) Uani 1 1 d .
C10 C 0.6619(7) 0.2642(4) 0.2641(4) 0.0364(10) Uani 1 1 d .
C11 C 0.6049(6) 0.1551(4) 0.2592(4) 0.0299(9) Uani 1 1 d .
H11 H 0.4849 0.1384 0.2042 0.036 Uiso 1 1 calc R
C12 C 1.1322(6) 0.1817(5) 0.3187(5) 0.0628(19) Uani 1 1 d .
H12A H 1.0589 0.1623 0.2318 0.094 Uiso 1 1 calc R
H12B H 1.2150 0.1193 0.3552 0.094 Uiso 1 1 calc R
H12C H 1.2077 0.2484 0.3153 0.094 Uiso 1 1 calc R
C13 C 0.5328(8) 0.3562(4) 0.1892(5) 0.0575(11) Uani 1 1 d .
H13A H 0.5832 0.3835 0.1196 0.086 Uiso 1 1 calc R
H13B H 0.5260 0.4181 0.2473 0.086 Uiso 1 1 calc R
H13C H 0.4068 0.3256 0.1532 0.086 Uiso 1 1 calc R
C14 C 0.8442(5) -0.0305(3) 0.1427(3) 0.0309(7) Uani 1 1 d .
C15 C 0.7877(6) 0.0483(4) 0.0412(3) 0.0401(9) Uani 1 1 d .
H15 H 0.6842 0.0962 0.0380 0.048 Uiso 1 1 calc R
C16 C 0.8847(8) 0.0556(4) -0.0543(4) 0.0500(12) Uani 1 1 d .
H16 H 0.8447 0.1077 -0.1224 0.060 Uiso 1 1 calc R
C17 C 1.0385(8) -0.0127(4) -0.0503(5) 0.0629(13) Uani 1 1 d .
H17 H 1.1048 -0.0063 -0.1142 0.075 Uiso 1 1 calc R
C18 C 1.0945(10) -0.0909(5) 0.0488(6) 0.0751(19) Uani 1 1 d .
H18 H 1.1984 -0.1384 0.0515 0.090 Uiso 1 1 calc R
C19 C 0.9977(7) -0.0998(4) 0.1451(5) 0.0524(11) Uani 1 1 d .
H19 H 1.0370 -0.1532 0.2118 0.063 Uiso 1 1 calc R

loop_
_atom_site_aniso_label
_atom_site_aniso_U_11
_atom_site_aniso_U_22
_atom_site_aniso_U_33
_atom_site_aniso_U_23
_atom_site_aniso_U_13
_atom_site_aniso_U_12
I1 0.06301(15) 0.03098(13) 0.05330(14) -0.01352(16) 0.01355(10) -0.00948(16)
N1 0.0461(17) 0.0291(16) 0.0327(14) -0.0008(12) 0.0200(13) -0.0035(13)
O1 0.068(2) 0.0369(16) 0.0529(17) 0.0049(13) 0.0295(15) -0.0106(14)
O2 0.0744(19) 0.065(3) 0.0388(13) -0.0188(15) 0.0071(13) -0.0072(16)
O3 0.121(3) 0.0371(19) 0.077(2) -0.0072(17) 0.027(2) -0.031(2)
C1 0.0381(18) 0.033(2) 0.0344(18) 0.0024(15) 0.0112(14) -0.0046(15)
C2 0.0391(18) 0.0229(18) 0.0318(17) -0.0026(13) 0.0052(14) -0.0024(15)
C3 0.0320(16) 0.0286(18) 0.0227(15) 0.0009(13) 0.0031(12) 0.0039(14)
C4 0.0352(17) 0.0239(17) 0.0291(16) -0.0005(13) 0.0108(13) -0.0012(14)
C5 0.070(3) 0.033(2) 0.040(2) -0.0014(16) 0.0270(19) 0.000(2)
C6 0.055(2) 0.037(2) 0.0269(17) 0.0018(15) 0.0092(15) 0.0076(18)
C7 0.0386(19) 0.032(2) 0.0302(17) -0.0016(14) 0.0055(14) -0.0005(15)
C8 0.0468(18) 0.048(2) 0.0374(15) -0.008(3) 0.0065(13) -0.020(3)
C9 0.075(3) 0.033(2) 0.042(2) -0.0057(17) 0.025(2) -0.016(2)
C10 0.054(3) 0.028(2) 0.036(2) 0.0052(15) 0.0252(19) 0.0050(18)
C11 0.0320(19) 0.030(2) 0.0304(18) 0.0034(14) 0.0136(15) 0.0071(15)
C12 0.051(2) 0.078(6) 0.067(3) -0.011(3) 0.0277(19) -0.025(3)
C13 0.082(3) 0.033(2) 0.066(3) 0.013(2) 0.034(2) 0.019(2)
C14 0.0393(18) 0.0244(17) 0.0298(16) -0.0005(13) 0.0103(14) -0.0006(14)
C15 0.051(2) 0.043(2) 0.0267(16) 0.0024(15) 0.0108(15) 0.0096(18)
C16 0.066(3) 0.051(3) 0.036(2) 0.007(2) 0.019(2) 0.003(2)
C17 0.088(4) 0.056(3) 0.063(3) 0.006(2) 0.052(3) 0.006(3)
C18 0.091(4) 0.068(4) 0.087(4) 0.022(3) 0.061(3) 0.037(3)
C19 0.059(3) 0.044(2) 0.063(3) 0.019(2) 0.031(2) 0.017(2)

loop_
_atom_type_symbol
_atom_type_description
_atom_type_scat_dispersion_real
_atom_type_scat_dispersion_imag
_atom_type_scat_source
C C 0.0033 0.0016 'International Tables Vol C Tables 4.2.6.8 and 6.1.1.4'
H H 0.0000 0.0000 'International Tables Vol C Tables 4.2.6.8 and 6.1.1.4'
N N 0.0061 0.0033 'International Tables Vol C Tables 4.2.6.8 and 6.1.1.4'
O O 0.0106 0.0060 'International Tables Vol C Tables 4.2.6.8 and 6.1.1.4'
I I -0.4742 1.8119 'International Tables Vol C Tables 4.2.6.8 and 6.1.1.4'

loop_
_geom_angle_atom_site_label_1
_geom_angle_atom_site_label_2
_geom_angle_atom_site_label_3
_geom_angle
C1 N1 C5 122.9(3)
C1 N1 C4 112.0(3)
C5 N1 C4 112.2(3)
O1 C1 N1 125.8(3)
O1 C1 C2 128.8(4)
N1 C1 C2 105.4(3)
C3 C2 C1 111.4(3)
C3 C2 I1 129.3(3)
C1 C2 I1 119.3(2)
C2 C3 C14 127.9(3)
C2 C3 C4 108.6(3)
C14 C3 C4 123.5(3)
N1 C4 C11 108.3(3)
N1 C4 C3 101.7(3)
C11 C4 C3 112.9(3)
N1 C4 C7 103.0(3)
C11 C4 C7 111.7(3)
C3 C4 C7 117.7(3)
N1 C5 C6 103.6(3)
N1 C5 H5A 111.0
C6 C5 H5A 111.0
N1 C5 H5B 111.0
C6 C5 H5B 111.0
H5A C5 H5B 109.0
O2 C6 C5 125.1(4)
O2 C6 C7 124.6(4)
C5 C6 C7 110.3(3)
C8 C7 C6 111.1(3)
C8 C7 C4 116.9(3)
C6 C7 C4 102.5(3)
C8 C7 H7 108.6
C6 C7 H7 108.6
C4 C7 H7 108.6
C9 C8 C7 112.1(3)
C9 C8 C12 110.1(4)
C7 C8 C12 113.3(5)
C9 C8 H8 107.0
C7 C8 H8 107.0
C12 C8 H8 107.0
O3 C9 C10 120.2(5)
O3 C9 C8 120.2(5)
C10 C9 C8 119.4(4)
C11 C10 C9 120.4(4)
C11 C10 C13 121.3(5)
C9 C10 C13 118.3(4)
C10 C11 C4 126.2(4)
C10 C11 H11 116.9
C4 C11 H11 116.9
C8 C12 H12A 109.5
C8 C12 H12B 109.5
H12A C12 H12B 109.5
C8 C12 H12C 109.5
H12A C12 H12C 109.5
H12B C12 H12C 109.5
C10 C13 H13A 109.5
C10 C13 H13B 109.5
H13A C13 H13B 109.5
C10 C13 H13C 109.5
H13A C13 H13C 109.5
H13B C13 H13C 109.5
C19 C14 C15 118.6(3)
C19 C14 C3 120.0(3)
C15 C14 C3 121.4(3)
C16 C15 C14 120.3(4)
C16 C15 H15 119.9
C14 C15 H15 119.9
C17 C16 C15 120.8(4)
C17 C16 H16 119.6
C15 C16 H16 119.6
C16 C17 C18 119.4(5)
C16 C17 H17 120.3
C18 C17 H17 120.3
C17 C18 C19 120.6(5)
C17 C18 H18 119.7
C19 C18 H18 119.7
C14 C19 C18 120.5(4)
C14 C19 H19 119.8
C18 C19 H19 119.8

loop_
_geom_bond_atom_site_label_1
_geom_bond_atom_site_label_2
_geom_bond_distance
I1 C2 2.060(3)
N1 C1 1.363(5)
N1 C5 1.453(5)
N1 C4 1.488(4)
O1 C1 1.214(4)
O2 C6 1.201(5)
O3 C9 1.216(5)
C1 C2 1.483(5)
C2 C3 1.335(5)
C3 C14 1.478(5)
C3 C4 1.527(5)
C4 C11 1.498(5)
C4 C7 1.544(5)
C5 C6 1.501(6)
C5 H5A 0.9700
C5 H5B 0.9700
C6 C7 1.531(5)
C7 C8 1.528(7)
C7 H7 0.9800
C8 C9 1.498(7)
C8 C12 1.552(6)
C8 H8 0.9800
C9 C10 1.478(7)
C10 C11 1.340(5)
C10 C13 1.507(6)
C11 H11 0.9300
C12 H12A 0.9600
C12 H12B 0.9600
C12 H12C 0.9600
C13 H13A 0.9600
C13 H13B 0.9600
C13 H13C 0.9600
C14 C19 1.371(6)
C14 C15 1.394(5)
C15 C16 1.377(6)
C15 H15 0.9300
C16 C17 1.363(7)
C16 H16 0.9300
C17 C18 1.372(7)
C17 H17 0.9300
C18 C19 1.385(7)
C18 H18 0.9300
C19 H19 0.9300

loop_
_geom_hbond_atom_site_label_D
_geom_hbond_atom_site_label_H
_geom_hbond_atom_site_label_A
_geom_hbond_distance_DH
_geom_hbond_distance_HA
_geom_hbond_distance_DA
_geom_hbond_angle_DHA
_geom_hbond_site_symmetry_A
C5 H5B O1 0.97 2.57 3.320(5) 134.6 2_656
C19 H19 O2 0.93 2.43 3.344(5) 168.1 2_746
C7 H7 O3 0.98 2.54 3.305(5) 134.5 2_746
C15 H15 I1 0.93 3.12 3.815(4) 132.8 2_655

loop_
_geom_torsion_atom_site_label_1
_geom_torsion_atom_site_label_2
_geom_torsion_atom_site_label_3
_geom_torsion_atom_site_label_4
_geom_torsion
C5 N1 C1 O1 29.9(6)
C4 N1 C1 O1 168.3(4)
C5 N1 C1 C2 -147.9(3)
C4 N1 C1 C2 -9.5(4)
O1 C1 C2 C3 -169.5(4)
N1 C1 C2 C3 8.2(4)
O1 C1 C2 I1 10.2(5)
N1 C1 C2 I1 -172.1(2)
C1 C2 C3 C14 176.6(3)
I1 C2 C3 C14 -3.0(5)
C1 C2 C3 C4 -3.6(4)
I1 C2 C3 C4 176.8(2)
C1 N1 C4 C11 126.5(3)
C5 N1 C4 C11 -90.5(4)
C1 N1 C4 C3 7.4(4)
C5 N1 C4 C3 150.4(3)
C1 N1 C4 C7 -115.0(3)
C5 N1 C4 C7 28.0(4)
C2 C3 C4 N1 -1.9(3)
C14 C3 C4 N1 177.8(3)
C2 C3 C4 C11 -117.8(3)
C14 C3 C4 C11 61.9(4)
C2 C3 C4 C7 109.7(3)
C14 C3 C4 C7 -70.5(4)
C1 N1 C5 C6 123.0(4)
C4 N1 C5 C6 -15.4(4)
N1 C5 C6 O2 175.3(4)
N1 C5 C6 C7 -3.9(4)
O2 C6 C7 C8 -33.4(5)
C5 C6 C7 C8 145.7(3)
O2 C6 C7 C4 -159.1(4)
C5 C6 C7 C4 20.1(4)
N1 C4 C7 C8 -149.3(3)
C11 C4 C7 C8 -33.3(5)
C3 C4 C7 C8 99.7(4)
N1 C4 C7 C6 -27.6(3)
C11 C4 C7 C6 88.5(3)
C3 C4 C7 C6 -138.5(3)
C6 C7 C8 C9 -73.8(4)
C4 C7 C8 C9 43.4(5)
C6 C7 C8 C12 160.8(3)
C4 C7 C8 C12 -82.0(4)
C7 C8 C9 O3 154.6(4)
C12 C8 C9 O3 -78.2(5)
C7 C8 C9 C10 -30.4(5)
C12 C8 C9 C10 96.8(5)
O3 C9 C10 C11 -176.8(5)
C8 C9 C10 C11 8.2(7)
O3 C9 C10 C13 2.9(6)
C8 C9 C10 C13 -172.1(4)
C9 C10 C11 C4 2.7(8)
C13 C10 C11 C4 -176.9(3)
N1 C4 C11 C10 122.7(5)
C3 C4 C11 C10 -125.4(5)
C7 C4 C11 C10 9.9(6)
C2 C3 C14 C19 -57.8(5)
C4 C3 C14 C19 122.5(4)
C2 C3 C14 C15 121.6(4)
C4 C3 C14 C15 -58.1(5)
C19 C14 C15 C16 0.1(6)
C3 C14 C15 C16 -179.3(4)
C14 C15 C16 C17 -0.9(7)
C15 C16 C17 C18 1.2(9)
C16 C17 C18 C19 -0.8(10)
C15 C14 C19 C18 0.3(7)
C3 C14 C19 C18 179.7(5)
C17 C18 C19 C14 0.0(10)
